data_2217568
loop_
_publ_author_name
'Ito, Shinpei'
'Sato, Yohei'
'Mizuguchi, Jin'

_publ_section_title
Poly[bis(acetone-\k<i>O</i>)bis{\m~3~-1-[(5-chloro-2-oxidophenyl)diazenyl]-2-naphtholato-\k^4^<i>O</i>:<i>O</i>,<i>O</i>':<i>O</i>'}sodium(I)chromium(III)]
_journal_coeditor_code IS2268
_journal_issue 2
_journal_name_full 'Acta Crystallographica Section E'
_journal_page_first m333
_journal_page_last m334
_journal_paper_doi 10.1107/S1600536808000433
_journal_volume 64
_journal_year 2008
_chemical_formula_iupac '[Cr Na (C16 H9 Cl N2 O2)2 (C3 H6 O)2]'
_chemical_formula_moiety 'C38 H30 Cl2 Cr N4 Na O6 '
_chemical_formula_sum 'C38 H30 Cl2 Cr N4 Na O6'
_chemical_formula_weight 784.55
_chemical_name_systematic
;
Poly[bis(acetone)bis{\m~3~-1-[(5-chloro-2-oxidophenyl)diazenyl]-2-
naphtholato-\k^4^O:O,O':O'}sodium(I)chromium(III)]
;
_space_group_IT_number 52
_symmetry_cell_setting orthorhombic
_symmetry_space_group_name_Hall '-P 2a 2bc'
_symmetry_space_group_name_H-M 'P n n a'
_cell_angle_alpha 90.0000
_cell_angle_beta 90.0000
_cell_angle_gamma 90.0000
_cell_formula_units_Z 4
_cell_length_a 18.5082(17)
_cell_length_b 26.199(3)
_cell_length_c 7.1726(6)
_cell_measurement_reflns_used 14701
_cell_measurement_temperature 93
_cell_measurement_theta_max 26.1
_cell_measurement_theta_min 3.7
_cell_volume 3478.0(6)
_computing_cell_refinement 'PROCESS-AUTO (Rigaku, 1998)'
_computing_data_collection 'PROCESS-AUTO (Rigaku, 1998)'
_computing_data_reduction
;
CrystalStructure (Rigaku/MSC, 2006)
;
_computing_molecular_graphics 'ORTEPIII (Burnett & Johnson, 1996)'
_computing_publication_material 'CrystalStructure (Rigaku/MSC, 2006)'
_computing_structure_refinement 'SHELXL97 (Sheldrick, 2008)'
_computing_structure_solution 'SIR2004 (Burla <i>et al.</i>,  2005)'
_diffrn_detector_area_resol_mean 10.00
_diffrn_measured_fraction_theta_full 0.966
_diffrn_measured_fraction_theta_max 0.966
_diffrn_measurement_device_type 'Rigaku R-AXIS RAPID'
_diffrn_measurement_method \w
_diffrn_radiation_type 'Mo K\a'
_diffrn_radiation_wavelength 0.71075
_diffrn_reflns_av_R_equivalents 0.153
_diffrn_reflns_limit_h_max 22
_diffrn_reflns_limit_h_min -22
_diffrn_reflns_limit_k_max 31
_diffrn_reflns_limit_k_min -32
_diffrn_reflns_limit_l_max 8
_diffrn_reflns_limit_l_min -8
_diffrn_reflns_number 22709
_diffrn_reflns_theta_full 26.02
_diffrn_reflns_theta_max 26.02
_exptl_absorpt_coefficient_mu 0.550
_exptl_absorpt_correction_T_max 0.947
_exptl_absorpt_correction_T_min 0.890
_exptl_absorpt_correction_type multi-scan
_exptl_absorpt_process_details '(<i>ABSCOR</i>; Higashi, 1995)'
_exptl_crystal_colour black
_exptl_crystal_density_diffrn 1.498
_exptl_crystal_density_method 'not measured'
_exptl_crystal_description block
_exptl_crystal_F_000 1612.00
_exptl_crystal_size_max 0.26
_exptl_crystal_size_mid 0.10
_exptl_crystal_size_min 0.09
_refine_diff_density_max 2.03
_refine_diff_density_min -0.59
_refine_ls_extinction_method none
_refine_ls_goodness_of_fit_ref 1.035
_refine_ls_hydrogen_treatment constr
_refine_ls_number_parameters 238
_refine_ls_number_reflns 3314
_refine_ls_number_restraints 0
_refine_ls_R_factor_gt 0.1099
_refine_ls_shift/su_max 0.0000
_refine_ls_shift/su_mean 0.0000
_refine_ls_structure_factor_coef Fsqd
_refine_ls_weighting_details 'w = 1/[\s^2^(Fo^2^)+(0.2P)^2^ where P=(Fo^2^+2Fc^2^)/3'
_refine_ls_weighting_scheme calc
_refine_ls_wR_factor_ref 0.3179
_reflns_number_gt 1916
_reflns_number_total 3314
_reflns_threshold_expression I>2\s(I)
_cod_data_source_file is2268.cif
_cod_data_source_block I
_cod_original_formula_sum 'C38 H30 Cl2 Cr N4 Na O6 '
_cod_database_code 2217568
_cod_database_fobs_code 2217568

loop_
_symmetry_equiv_pos_site_id
_symmetry_equiv_pos_as_xyz
1 +X,+Y,+Z
2 -X,1/2+Y,1/2+Z
3 1/2+X,1/2-Y,1/2+Z
4 1/2-X,-Y,+Z
5 -X,-Y,-Z
6 +X,1/2-Y,1/2-Z
7 1/2-X,1/2+Y,1/2-Z
8 1/2+X,+Y,-Z

loop_
_atom_site_type_symbol
_atom_site_label
_atom_site_fract_x
_atom_site_fract_y
_atom_site_fract_z
_atom_site_U_iso_or_equiv
_atom_site_adp_type
_atom_site_calc_flag
_atom_site_refinement_flags
_atom_site_occupancy
Cr Cr1 0.80893(8) 0.2500 0.2500 0.0380(5) Uani d S 1.00
Cl Cl1 0.63892(10) 0.02267(8) 0.4102(2) 0.0539(6) Uani d . 1.00
Na Na1 0.7960(2) 0.2500 -0.2500 0.0467(9) Uani d S 1.00
O O1 0.8822(2) 0.24781(18) 0.0550(6) 0.0435(11) Uani d . 1.00
O O2 0.7318(2) 0.2380(2) 0.4390(6) 0.0513(12) Uani d . 1.00
O O3 0.8062(2) 0.1638(2) -0.2260(6) 0.0512(12) Uani d . 1.00
N N1 0.8117(2) 0.1729(2) 0.2488(6) 0.0351(11) Uani d . 1.00
N N2 0.8617(2) 0.1418(2) 0.2019(6) 0.0407(13) Uani d . 1.00
C C1 0.6658(3) 0.0867(2) 0.4209(8) 0.0462(16) Uani d . 1.00
C C2 0.6242(3) 0.1212(3) 0.5099(8) 0.0461(17) Uani d . 1.00
C C3 0.6441(3) 0.1722(2) 0.5183(9) 0.0437(15) Uani d . 1.00
C C4 0.7078(3) 0.1896(2) 0.4309(8) 0.0407(15) Uani d . 1.00
C C5 0.7492(3) 0.1516(2) 0.3324(9) 0.0426(15) Uani d . 1.00
C C6 0.7292(3) 0.1006(2) 0.3330(9) 0.0435(15) Uani d . 1.00
C C7 0.9324(3) 0.2119(2) 0.0575(7) 0.0396(15) Uani d . 1.00
C C8 1.0020(3) 0.2267(3) -0.0206(8) 0.0451(15) Uani d . 1.00
C C9 1.0569(3) 0.1937(2) -0.0250(8) 0.0461(16) Uani d . 1.00
C C10 1.0507(3) 0.1422(2) 0.0373(7) 0.0434(16) Uani d . 1.00
C C11 1.1093(3) 0.1072(3) 0.0275(8) 0.0458(16) Uani d . 1.00
C C12 1.1004(3) 0.0574(2) 0.0811(8) 0.0462(16) Uani d . 1.00
C C13 1.0341(3) 0.0416(2) 0.1532(8) 0.0457(15) Uani d . 1.00
C C14 0.9764(3) 0.0742(2) 0.1681(8) 0.0445(16) Uani d . 1.00
C C15 0.9825(3) 0.1249(2) 0.1113(7) 0.0371(14) Uani d . 1.00
C C16 0.9246(3) 0.1624(2) 0.1233(7) 0.0385(14) Uani d . 1.00
C C17 0.8410(4) 0.1242(3) -0.2542(7) 0.0484(17) Uani d . 1.00
C C18 0.8125(4) 0.0736(3) -0.1908(11) 0.0583(19) Uani d . 1.00
C C19 0.9106(3) 0.1238(3) -0.3583(10) 0.0561(19) Uani d . 1.00
H H2 0.5815 0.1107 0.5665 0.055 Uiso c R 1.00
H H3 0.6151 0.1953 0.5824 0.052 Uiso c R 1.00
H H6 0.7580 0.0761 0.2753 0.052 Uiso c R 1.00
H H8 1.0082 0.2595 -0.0678 0.054 Uiso c R 1.00
H H9 1.1013 0.2048 -0.0706 0.055 Uiso c R 1.00
H H11 1.1540 0.1182 -0.0156 0.055 Uiso c R 1.00
H H12 1.1383 0.0343 0.0695 0.055 Uiso c R 1.00
H H13 1.0289 0.0080 0.1924 0.055 Uiso c R 1.00
H H14 0.9329 0.0624 0.2165 0.053 Uiso c R 1.00
H H18A 0.8513 0.0536 -0.1406 0.087 Uiso c R 1.00
H H18B 0.7913 0.0560 -0.2948 0.087 Uiso c R 1.00
H H18C 0.7764 0.0789 -0.0965 0.087 Uiso c R 1.00
H H19A 0.9490 0.1139 -0.2759 0.084 Uiso c R 1.00
H H19B 0.9202 0.1573 -0.4066 0.084 Uiso c R 1.00
H H19C 0.9076 0.0999 -0.4595 0.084 Uiso c R 1.00

loop_
_atom_site_aniso_label
_atom_site_aniso_U_11
_atom_site_aniso_U_22
_atom_site_aniso_U_33
_atom_site_aniso_U_12
_atom_site_aniso_U_13
_atom_site_aniso_U_23
Cr1 0.0287(8) 0.0449(9) 0.0405(8) 0.0000 0.0000 0.0033(5)
Cl1 0.0448(10) 0.0658(13) 0.0511(10) -0.0180(8) 0.0053(7) -0.0007(7)
Na1 0.046(2) 0.048(2) 0.046(2) 0.0000 0.0000 0.0035(15)
O1 0.032(2) 0.058(3) 0.040(2) -0.001(2) -0.0023(18) 0.0069(19)
O2 0.024(2) 0.077(3) 0.053(2) 0.007(2) -0.001(2) 0.005(2)
O3 0.045(3) 0.056(3) 0.052(2) 0.006(2) -0.019(2) -0.002(2)
N1 0.027(2) 0.043(3) 0.035(2) 0.001(2) 0.001(2) -0.001(2)
N2 0.023(2) 0.065(4) 0.033(2) 0.002(2) 0.0005(19) 0.007(2)
C1 0.034(3) 0.063(4) 0.042(3) -0.009(3) -0.008(2) -0.001(3)
C2 0.021(3) 0.076(5) 0.041(3) -0.017(3) -0.002(2) 0.002(3)
C3 0.021(3) 0.059(4) 0.051(3) 0.005(2) 0.001(2) 0.012(3)
C4 0.020(2) 0.057(4) 0.044(3) -0.004(2) -0.001(2) 0.007(2)
C5 0.023(3) 0.055(4) 0.050(3) -0.005(2) -0.008(2) 0.006(3)
C6 0.025(3) 0.058(4) 0.048(3) -0.001(2) 0.002(2) 0.005(3)
C7 0.018(2) 0.070(4) 0.031(2) -0.002(2) -0.001(2) -0.003(2)
C8 0.023(3) 0.076(4) 0.037(3) -0.002(3) -0.003(2) 0.003(3)
C9 0.027(3) 0.071(4) 0.040(3) 0.003(3) -0.003(2) 0.005(3)
C10 0.018(2) 0.080(5) 0.032(2) -0.001(2) 0.001(2) -0.002(3)
C11 0.033(3) 0.070(5) 0.034(3) 0.002(3) 0.002(2) -0.004(3)
C12 0.039(3) 0.062(4) 0.037(3) 0.010(3) 0.007(2) -0.003(3)
C13 0.045(4) 0.049(4) 0.043(3) 0.006(3) -0.008(3) -0.001(3)
C14 0.032(3) 0.060(4) 0.041(3) 0.006(3) -0.001(2) -0.003(3)
C15 0.026(3) 0.054(4) 0.031(2) -0.005(2) 0.002(2) -0.004(2)
C16 0.022(3) 0.057(4) 0.037(2) -0.003(2) -0.004(2) 0.008(2)
C17 0.048(4) 0.062(5) 0.035(3) -0.002(3) -0.009(2) -0.007(3)
C18 0.039(4) 0.066(5) 0.070(4) -0.007(3) 0.010(3) 0.007(4)
C19 0.040(4) 0.078(5) 0.050(3) -0.013(3) 0.000(3) -0.005(3)

loop_
_atom_type_symbol
_atom_type_description
_atom_type_scat_dispersion_real
_atom_type_scat_dispersion_imag
_atom_type_scat_source
C C 0.003 0.002
;
International Tables for Crystallography
(1992, Vol. C, Tables 4.2.6.8 and 6.1.1.4)
;
H H 0.000 0.000
;
International Tables for Crystallography
(1992, Vol. C, Table 6.1.1.4)
;
O O 0.011 0.006
;
International Tables for Crystallography
(1992, Vol. C, Tables 4.2.6.8 and 6.1.1.4)
;
N N 0.006 0.003
;
International Tables for Crystallography
(1992, Vol. C, Tables 4.2.6.8 and 6.1.1.4)
;
Cl Cl 0.148 0.159
;
International Tables for Crystallography
(1992, Vol. C, Tables 4.2.6.8 and 6.1.1.4)
;
Cr Cr 0.321 0.624
;
International Tables for Crystallography
(1992, Vol. C, Tables 4.2.6.8 and 6.1.1.4)
;
Na Na 0.036 0.025
;
International Tables for Crystallography
(1992, Vol. C, Tables 4.2.6.8 and 6.1.1.4)
;

loop_
_geom_angle_atom_site_label_1
_geom_angle_atom_site_label_2
_geom_angle_atom_site_label_3
_geom_angle_site_symmetry_1
_geom_angle_site_symmetry_3
_geom_angle
_geom_angle_publ_flag
O1 Cr1 O1 . 6_555 91.84(19) y
O1 Cr1 O2 . . 169.0(2) y
O1 Cr1 O2 . 6_555 90.83(18) y
O1 Cr1 N1 . . 87.12(19) y
O1 Cr1 N1 . 6_555 90.86(19) y
O1 Cr1 O2 6_555 . 90.83(18) y
O1 Cr1 O2 6_555 6_555 169.0(2) y
O1 Cr1 N1 6_555 . 90.86(19) y
O1 Cr1 N1 6_555 6_555 87.12(19) y
O2 Cr1 O2 . 6_555 88.56(19) y
O2 Cr1 N1 . . 82.2(2) y
O2 Cr1 N1 . 6_555 100.0(2) y
O2 Cr1 N1 6_555 . 100.0(2) y
O2 Cr1 N1 6_555 6_555 82.2(2) y
N1 Cr1 N1 . 6_555 177.1(2) y
O1 Na1 O1 . 6_554 107.84(18) y
O1 Na1 O2 . 1_554 168.44(17) y
O1 Na1 O2 . 6_555 64.50(13) y
O1 Na1 O3 . . 82.45(16) y
O1 Na1 O3 . 6_554 91.90(16) y
O1 Na1 O2 6_554 1_554 64.50(13) y
O1 Na1 O2 6_554 6_555 168.44(17) y
O1 Na1 O3 6_554 . 91.90(16) y
O1 Na1 O3 6_554 6_554 82.45(16) y
O2 Na1 O2 1_554 6_555 124.4(2) y
O2 Na1 O3 1_554 . 89.00(17) y
O2 Na1 O3 1_554 6_554 95.46(17) y
O2 Na1 O3 6_555 . 95.46(17) y
O2 Na1 O3 6_555 6_554 89.00(17) y
O3 Na1 O3 . 6_554 170.4(2) y
Cr1 O1 Na1 . . 99.77(18) y
Cr1 O1 C7 . . 120.0(3) ?
Na1 O1 C7 . . 116.1(3) ?
Cr1 O2 Na1 . 1_556 104.03(19) y
Cr1 O2 C4 . . 110.9(3) ?
Na1 O2 C4 1_556 . 107.9(3) ?
Na1 O3 C17 . . 149.7(4) ?
Cr1 N1 N2 . . 131.1(4) ?
Cr1 N1 C5 . . 111.7(4) ?
N2 N1 C5 . . 116.8(5) ?
N1 N2 C16 . . 117.4(5) ?
Cl1 C1 C2 . . 120.0(5) ?
Cl1 C1 C6 . . 118.3(5) ?
C2 C1 C6 . . 121.7(6) ?
C1 C2 C3 . . 120.9(6) ?
C1 C2 H2 . . 119.5 ?
C3 C2 H2 . . 119.5 ?
C2 C3 C4 . . 120.9(6) ?
C2 C3 H3 . . 119.5 ?
C4 C3 H3 . . 119.5 ?
O2 C4 C3 . . 124.2(6) ?
O2 C4 C5 . . 119.8(5) ?
C3 C4 C5 . . 116.0(6) ?
N1 C5 C4 . . 111.7(5) ?
N1 C5 C6 . . 126.7(5) ?
C4 C5 C6 . . 121.6(5) ?
C1 C6 C5 . . 118.7(6) ?
C1 C6 H6 . . 120.6 ?
C5 C6 H6 . . 120.6 ?
O1 C7 C8 . . 115.1(6) ?
O1 C7 C16 . . 126.7(5) ?
C8 C7 C16 . . 118.2(5) ?
C7 C8 C9 . . 120.6(7) ?
C7 C8 H8 . . 119.7 ?
C9 C8 H8 . . 119.7 ?
C8 C9 C10 . . 122.9(6) ?
C8 C9 H9 . . 118.5 ?
C10 C9 H9 . . 118.5 ?
C9 C10 C11 . . 122.2(5) ?
C9 C10 C15 . . 118.9(5) ?
C11 C10 C15 . . 118.9(6) ?
C10 C11 C12 . . 120.6(6) ?
C10 C11 H11 . . 119.7 ?
C12 C11 H11 . . 119.7 ?
C11 C12 C13 . . 119.5(6) ?
C11 C12 H12 . . 120.3 ?
C13 C12 H12 . . 120.3 ?
C12 C13 C14 . . 121.9(6) ?
C12 C13 H13 . . 119.0 ?
C14 C13 H13 . . 119.0 ?
C13 C14 C15 . . 120.5(6) ?
C13 C14 H14 . . 119.7 ?
C15 C14 H14 . . 119.7 ?
C10 C15 C14 . . 118.5(5) ?
C10 C15 C16 . . 116.9(6) ?
C14 C15 C16 . . 124.5(5) ?
N2 C16 C7 . . 125.6(5) ?
N2 C16 C15 . . 112.0(5) ?
C7 C16 C15 . . 122.4(5) ?
O3 C17 C18 . . 120.5(6) ?
O3 C17 C19 . . 122.6(7) ?
C18 C17 C19 . . 116.9(6) ?
C17 C18 H18A . . 109.5 ?
C17 C18 H18B . . 109.5 ?
C17 C18 H18C . . 109.5 ?
H18A C18 H18B . . 109.5 ?
H18A C18 H18C . . 109.5 ?
H18B C18 H18C . . 109.5 ?
C17 C19 H19A . . 109.5 ?
C17 C19 H19B . . 109.5 ?
C17 C19 H19C . . 109.5 ?
H19A C19 H19B . . 109.5 ?
H19A C19 H19C . . 109.5 ?
H19B C19 H19C . . 109.5 ?

loop_
_geom_bond_atom_site_label_1
_geom_bond_atom_site_label_2
_geom_bond_site_symmetry_2
_geom_bond_distance
_geom_bond_publ_flag
Cr1 O1 . 1.948(4) y
Cr1 O1 6_555 1.948(4) y
Cr1 O2 . 1.993(4) y
Cr1 O2 6_555 1.993(4) y
Cr1 N1 . 2.021(5) y
Cr1 N1 6_555 2.021(5) y
Cl1 C1 . 1.752(7) y
Na1 O1 . 2.708(4) y
Na1 O1 6_554 2.708(4) y
Na1 O2 1_554 2.547(4) y
Na1 O2 6_555 2.547(4) y
Na1 O3 . 2.274(5) y
Na1 O3 6_554 2.274(5) y
O1 C7 . 1.323(7) ?
O2 C4 . 1.345(8) ?
O3 C17 . 1.238(9) ?
N1 N2 . 1.278(7) ?
N1 C5 . 1.418(7) ?
N2 C16 . 1.403(7) ?
C1 C2 . 1.349(9) ?
C1 C6 . 1.381(9) ?
C2 C3 . 1.386(10) ?
C2 H2 . 0.930 ?
C3 C4 . 1.411(8) ?
C3 H3 . 0.930 ?
C4 C5 . 1.440(9) ?
C5 C6 . 1.387(9) ?
C6 H6 . 0.930 ?
C7 C8 . 1.458(8) ?
C7 C16 . 1.386(9) ?
C8 C9 . 1.336(10) ?
C8 H8 . 0.930 ?
C9 C10 . 1.426(10) ?
C9 H9 . 0.930 ?
C10 C11 . 1.421(9) ?
C10 C15 . 1.443(8) ?
C11 C12 . 1.371(10) ?
C11 H11 . 0.930 ?
C12 C13 . 1.394(9) ?
C12 H12 . 0.930 ?
C13 C14 . 1.372(9) ?
C13 H13 . 0.930 ?
C14 C15 . 1.393(9) ?
C14 H14 . 0.930 ?
C15 C16 . 1.456(8) ?
C17 C18 . 1.497(11) ?
C17 C19 . 1.488(10) ?
C18 H18A . 0.960 ?
C18 H18B . 0.960 ?
C18 H18C . 0.960 ?
C19 H19A . 0.960 ?
C19 H19B . 0.960 ?
C19 H19C . 0.960 ?

loop_
_geom_torsion_atom_site_label_1
_geom_torsion_atom_site_label_2
_geom_torsion_atom_site_label_3
_geom_torsion_atom_site_label_4
_geom_torsion_site_symmetry_1
_geom_torsion_site_symmetry_3
_geom_torsion_site_symmetry_4
_geom_torsion
O1 Cr1 O1 C7 . 6_555 6_555 55.3(4)
O1 Cr1 O1 Na1 6_555 . . -176.84(18)
O1 Cr1 O1 C7 6_555 . . 55.3(4)
O1 Cr1 O2 C4 . . . -3.6(12)
O1 Cr1 O2 Na1 . . 1_556 112.2(9)
O2 Cr1 O1 Na1 . . . 79.2(10)
O2 Cr1 O1 C7 . . . -48.7(12)
O1 Cr1 O2 C4 . 6_555 6_555 -107.6(4)
O1 Cr1 O2 Na1 . 6_555 . 8.1(2)
O2 Cr1 O1 Na1 6_555 . . -7.5(2)
O2 Cr1 O1 C7 6_555 . . -135.4(4)
O1 Cr1 N1 N2 . . . 25.7(4)
O1 Cr1 N1 C5 . . . -161.3(3)
N1 Cr1 O1 Na1 . . . 92.39(18)
N1 Cr1 O1 C7 . . . -35.5(4)
O1 Cr1 N1 N2 . 6_555 6_555 -66.1(4)
O1 Cr1 N1 C5 . 6_555 6_555 106.9(3)
N1 Cr1 O1 Na1 6_555 . . -89.70(18)
N1 Cr1 O1 C7 6_555 . . 142.4(4)
O1 Cr1 O2 C4 6_555 . . -107.6(4)
O1 Cr1 O2 Na1 6_555 . 1_556 8.1(2)
O2 Cr1 O1 C7 . 6_555 6_555 -135.4(4)
O1 Cr1 O2 C4 6_555 6_555 6_555 -3.6(12)
O1 Cr1 O2 Na1 6_555 6_555 . 112.2(9)
O2 Cr1 O1 C7 6_555 6_555 6_555 -48.7(12)
O1 Cr1 N1 N2 6_555 . . -66.1(4)
O1 Cr1 N1 C5 6_555 . . 106.9(3)
N1 Cr1 O1 C7 . 6_555 6_555 142.4(4)
O1 Cr1 N1 N2 6_555 6_555 6_555 25.7(4)
O1 Cr1 N1 C5 6_555 6_555 6_555 -161.3(3)
N1 Cr1 O1 C7 6_555 6_555 6_555 -35.5(4)
O2 Cr1 O2 C4 . 6_555 6_555 83.4(4)
O2 Cr1 O2 Na1 . 6_555 . -160.9(2)
O2 Cr1 O2 C4 6_555 . . 83.4(4)
O2 Cr1 O2 Na1 6_555 . 1_556 -160.9(2)
O2 Cr1 N1 N2 . . . -156.8(4)
O2 Cr1 N1 C5 . . . 16.2(3)
N1 Cr1 O2 C4 . . . -16.9(3)
N1 Cr1 O2 Na1 . . 1_556 98.9(2)
O2 Cr1 N1 N2 . 6_555 6_555 116.1(4)
O2 Cr1 N1 C5 . 6_555 6_555 -71.0(3)
N1 Cr1 O2 C4 6_555 . . 165.2(3)
N1 Cr1 O2 Na1 6_555 . 1_556 -79.1(2)
O2 Cr1 N1 N2 6_555 . . 116.1(4)
O2 Cr1 N1 C5 6_555 . . -71.0(3)
N1 Cr1 O2 C4 . 6_555 6_555 165.2(3)
N1 Cr1 O2 Na1 . 6_555 . -79.1(2)
O2 Cr1 N1 N2 6_555 6_555 6_555 -156.8(4)
O2 Cr1 N1 C5 6_555 6_555 6_555 16.2(3)
N1 Cr1 O2 C4 6_555 6_555 6_555 -16.9(3)
N1 Cr1 O2 Na1 6_555 6_555 . 98.9(2)
O1 Na1 O1 C7 . 6_554 6_554 -52.4(4)
O1 Na1 O1 Cr1 6_554 . . 177.19(16)
O1 Na1 O1 C7 6_554 . . -52.4(4)
O1 Na1 O2 Cr1 . 1_554 1_554 -56.8(9)
O1 Na1 O2 C4 . 1_554 1_554 61.0(10)
O2 Na1 O1 Cr1 1_554 . . -135.9(8)
O2 Na1 O1 C7 1_554 . . -5.5(10)
O1 Na1 O2 Cr1 . 6_555 . -6.48(17)
O1 Na1 O2 C4 . 6_555 6_555 111.3(3)
O2 Na1 O1 Cr1 6_555 . . 6.53(17)
O2 Na1 O1 C7 6_555 . . 137.0(4)
O1 Na1 O3 C17 . . . -80.9(8)
O3 Na1 O1 Cr1 . . . -93.2(2)
O3 Na1 O1 C7 . . . 37.2(4)
O1 Na1 O3 C17 . 6_554 6_554 26.8(8)
O3 Na1 O1 Cr1 6_554 . . 94.5(2)
O3 Na1 O1 C7 6_554 . . -135.0(4)
O1 Na1 O2 Cr1 6_554 1_554 1_554 -6.48(17)
O1 Na1 O2 C4 6_554 1_554 1_554 111.3(3)
O2 Na1 O1 C7 1_554 6_554 6_554 137.0(4)
O1 Na1 O2 Cr1 6_554 6_555 . -56.8(9)
O1 Na1 O2 C4 6_554 6_555 6_555 61.0(9)
O2 Na1 O1 C7 6_555 6_554 6_554 -5.5(10)
O1 Na1 O3 C17 6_554 . . 26.8(8)
O3 Na1 O1 C7 . 6_554 6_554 -135.0(4)
O1 Na1 O3 C17 6_554 6_554 6_554 -80.9(8)
O3 Na1 O1 C7 6_554 6_554 6_554 37.2(4)
O2 Na1 O2 Cr1 1_554 6_555 . 165.00(18)
O2 Na1 O2 C4 1_554 6_555 6_555 -77.2(4)
O2 Na1 O2 Cr1 6_555 1_554 1_554 165.00(18)
O2 Na1 O2 C4 6_555 1_554 1_554 -77.2(4)
O2 Na1 O3 C17 1_554 . . 91.2(8)
O3 Na1 O2 Cr1 . 1_554 1_554 -99.1(2)
O3 Na1 O2 C4 . 1_554 1_554 18.7(3)
O2 Na1 O3 C17 1_554 6_554 6_554 -144.3(8)
O3 Na1 O2 Cr1 6_554 1_554 1_554 72.5(2)
O3 Na1 O2 C4 6_554 1_554 1_554 -169.7(3)
O2 Na1 O3 C17 6_555 . . -144.3(8)
O3 Na1 O2 Cr1 . 6_555 . 72.5(2)
O3 Na1 O2 C4 . 6_555 6_555 -169.7(3)
O2 Na1 O3 C17 6_555 6_554 6_554 91.2(8)
O3 Na1 O2 Cr1 6_554 6_555 . -99.1(2)
O3 Na1 O2 C4 6_554 6_555 6_555 18.7(3)
Cr1 O1 C7 C8 . . . -148.7(4)
Cr1 O1 C7 C16 . . . 32.3(7)
Na1 O1 C7 C8 . . . 91.2(5)
Na1 O1 C7 C16 . . . -87.7(6)
Cr1 O2 C4 C3 . . . -166.3(5)
Cr1 O2 C4 C5 . . . 15.4(6)
Na1 O2 C4 C3 1_556 . . 80.3(6)
Na1 O2 C4 C5 1_556 . . -98.0(5)
Na1 O3 C17 C18 . . . 178.8(6)
Na1 O3 C17 C19 . . . -3.9(12)
Cr1 N1 N2 C16 . . . -5.7(7)
Cr1 N1 C5 C4 . . . -12.3(6)
Cr1 N1 C5 C6 . . . 170.9(5)
N2 N1 C5 C4 . . . 161.7(5)
N2 N1 C5 C6 . . . -15.0(8)
C5 N1 N2 C16 . . . -178.4(4)
N1 N2 C16 C7 . . . -13.7(8)
N1 N2 C16 C15 . . . 168.4(4)
Cl1 C1 C2 C3 . . . -179.3(4)
Cl1 C1 C6 C5 . . . 176.7(4)
C2 C1 C6 C5 . . . -1.8(9)
C6 C1 C2 C3 . . . -0.8(9)
C1 C2 C3 C4 . . . 1.2(9)
C2 C3 C4 O2 . . . -177.5(5)
C2 C3 C4 C5 . . . 0.9(9)
O2 C4 C5 N1 . . . -2.0(8)
O2 C4 C5 C6 . . . 175.0(5)
C3 C4 C5 N1 . . . 179.6(5)
C3 C4 C5 C6 . . . -3.5(9)
N1 C5 C6 C1 . . . -179.6(5)
C4 C5 C6 C1 . . . 4.0(9)
O1 C7 C8 C9 . . . 179.7(5)
O1 C7 C16 N2 . . . -0.9(9)
O1 C7 C16 C15 . . . 176.9(5)
C8 C7 C16 N2 . . . -179.8(5)
C8 C7 C16 C15 . . . -2.1(8)
C16 C7 C8 C9 . . . -1.2(8)
C7 C8 C9 C10 . . . 2.8(9)
C8 C9 C10 C11 . . . 178.5(6)
C8 C9 C10 C15 . . . -1.0(9)
C9 C10 C11 C12 . . . -177.2(5)
C9 C10 C15 C14 . . . 178.7(5)
C9 C10 C15 C16 . . . -2.1(8)
C11 C10 C15 C14 . . . -0.8(8)
C11 C10 C15 C16 . . . 178.4(5)
C15 C10 C11 C12 . . . 2.3(8)
C10 C11 C12 C13 . . . -2.8(9)
C11 C12 C13 C14 . . . 1.7(9)
C12 C13 C14 C15 . . . -0.2(7)
C13 C14 C15 C10 . . . -0.2(7)
C13 C14 C15 C16 . . . -179.3(5)
C10 C15 C16 N2 . . . -178.3(4)
C10 C15 C16 C7 . . . 3.7(8)
C14 C15 C16 N2 . . . 0.8(8)
C14 C15 C16 C7 . . . -177.2(5)
